data_7007128
loop_
_publ_author_name
'Maganas, Dimitrios'
'Staniland, Sarah S.'
'Grigoropoulos, Alexios'
'White, Fraser'
'Parsons, Simon'
'Robertson, Neil'
'Kyritsis, Panayotis'
'Pneumatikakis, Georgios'

_publ_section_title
;
 Structural, spectroscopic and magnetic properties of
 M[R2P(E)NP(E)R'2]2 complexes, M = Co, Mn, E = S, Se and R, R' = Ph or
 iPr. Covalency of M-S bonds from experimental data and theoretical
 calculations.
;
_journal_issue 19
_journal_name_full 'Dalton transactions (Cambridge, England : 2003)'
_journal_page_first 2301
_journal_page_last 2315
_journal_paper_doi 10.1039/b517938f
_journal_year 2006
_chemical_compound_source 'Sarah Staniland'
_chemical_formula_moiety 'C24 H56 Mn N2 P4 S4'
_chemical_formula_sum 'C24 H56 Mn N2 P4 S4'
_chemical_formula_weight 679.77
_space_group_IT_number 2
_symmetry_cell_setting triclinic
_symmetry_Int_Tables_number 2
_symmetry_space_group_name_Hall '-P 1'
_symmetry_space_group_name_H-M 'P -1'
_atom_sites_solution_hydrogens geom
_atom_sites_solution_primary direct
_atom_sites_solution_secondary difmap
_audit_creation_method SHELXL-97
_cell_angle_alpha 79.2030(10)
_cell_angle_beta 78.1480(10)
_cell_angle_gamma 69.0760(10)
_cell_formula_units_Z 2
_cell_length_a 9.2500(3)
_cell_length_b 12.7940(4)
_cell_length_c 16.3400(5)
_cell_measurement_reflns_used 7172
_cell_measurement_temperature 150(2)
_cell_measurement_theta_max 29
_cell_measurement_theta_min 2.3
_cell_volume 1753.93(10)
_computing_cell_refinement SAINT
_computing_data_collection SMART
_computing_data_reduction SAINT
_computing_molecular_graphics XP
_computing_publication_material 'PLATON, ENCIFER, XCIF'
_computing_structure_refinement 'SHELXL-97 (Sheldrick, 1997)'
_computing_structure_solution 'SHELXS-97 (Sheldrick, 1990)'
_diffrn_ambient_temperature 150(2)
_diffrn_measured_fraction_theta_full 0.992
_diffrn_measured_fraction_theta_max 0.886
_diffrn_measurement_device_type 'Bruker Smart Apex CCD'
_diffrn_measurement_method 'Omega and Phi scans'
_diffrn_radiation_monochromator graphite
_diffrn_radiation_type MoK\a
_diffrn_radiation_wavelength 0.71073
_diffrn_reflns_av_R_equivalents 0.0251
_diffrn_reflns_av_sigmaI/netI 0.0376
_diffrn_reflns_limit_h_max 12
_diffrn_reflns_limit_h_min -11
_diffrn_reflns_limit_k_max 16
_diffrn_reflns_limit_k_min -16
_diffrn_reflns_limit_l_max 21
_diffrn_reflns_limit_l_min -21
_diffrn_reflns_number 17062
_diffrn_reflns_theta_full 25.24
_diffrn_reflns_theta_max 28.88
_diffrn_reflns_theta_min 1.28
_diffrn_source 'fine-focus sealed tube'
_exptl_absorpt_coefficient_mu 0.814
_exptl_absorpt_correction_T_max 0.78
_exptl_absorpt_correction_T_min 0.56
_exptl_absorpt_correction_type multi-scan
_exptl_absorpt_process_details 'SADABS 2004/1'
_exptl_crystal_colour pink
_exptl_crystal_density_diffrn 1.287
_exptl_crystal_density_method 'not measured'
_exptl_crystal_description block
_exptl_crystal_F_000 726
_exptl_crystal_size_max 0.71
_exptl_crystal_size_mid 0.52
_exptl_crystal_size_min 0.30
_refine_diff_density_max 0.595
_refine_diff_density_min -0.394
_refine_diff_density_rms 0.075
_refine_ls_extinction_method none
_refine_ls_goodness_of_fit_ref 1.039
_refine_ls_hydrogen_treatment riding
_refine_ls_matrix_type full
_refine_ls_number_parameters 316
_refine_ls_number_reflns 8180
_refine_ls_number_restraints 0
_refine_ls_restrained_S_all 1.039
_refine_ls_R_factor_all 0.0443
_refine_ls_R_factor_gt 0.0384
_refine_ls_shift/su_max 0.001
_refine_ls_shift/su_mean 0.000
_refine_ls_structure_factor_coef Fsqd
_refine_ls_weighting_details 'calc w=1/[\s^2^(Fo^2^)+(0.0470P)^2^+1.0297P] where P=(Fo^2^+2Fc^2^)/3'
_refine_ls_weighting_scheme calc
_refine_ls_wR_factor_gt 0.0923
_refine_ls_wR_factor_ref 0.0957
_reflns_number_gt 7228
_reflns_number_total 8180
_reflns_threshold_expression >2sigma(I)
_cod_data_source_file b517938f.txt
_cod_data_source_block ssmnl2
_cod_database_code 7007128

loop_
_symmetry_equiv_pos_as_xyz
'x, y, z'
'-x, -y, -z'

loop_
_atom_site_label
_atom_site_type_symbol
_atom_site_fract_x
_atom_site_fract_y
_atom_site_fract_z
_atom_site_U_iso_or_equiv
_atom_site_adp_type
_atom_site_occupancy
_atom_site_symmetry_multiplicity
_atom_site_calc_flag
_atom_site_refinement_flags
_atom_site_disorder_assembly
_atom_site_disorder_group
Mn1 Mn 0.87728(3) 0.16607(2) 0.248691(19) 0.01647(8) Uani 1 1 d . . .
N2 N 1.21287(19) -0.10960(14) 0.24372(11) 0.0179(3) Uani 1 1 d . . .
N1 N 0.54261(19) 0.44640(14) 0.25332(11) 0.0178(3) Uani 1 1 d . . .
P1 P 0.70141(6) 0.46465(4) 0.20536(3) 0.01409(11) Uani 1 1 d . . .
P3 P 1.20554(6) -0.05281(4) 0.32387(3) 0.01550(11) Uani 1 1 d . . .
P2 P 0.48387(6) 0.34472(4) 0.30065(3) 0.01434(11) Uani 1 1 d . . .
P4 P 1.12099(6) -0.08808(4) 0.16659(3) 0.01502(11) Uani 1 1 d . . .
C11 C 0.6468(2) 0.58191(17) 0.12204(13) 0.0198(4) Uani 1 1 d . . .
H11 H 0.5644 0.6463 0.1488 0.024 Uiso 1 1 calc R . .
C21 C 0.7827(3) 0.6227(2) 0.07776(16) 0.0326(5) Uani 1 1 d . . .
H21A H 0.8270 0.6432 0.1195 0.049 Uiso 1 1 calc R . .
H21B H 0.7449 0.6887 0.0366 0.049 Uiso 1 1 calc R . .
H21C H 0.8636 0.5623 0.0487 0.049 Uiso 1 1 calc R . .
C31 C 0.5746(3) 0.5497(2) 0.05876(14) 0.0288(5) Uani 1 1 d . . .
H31A H 0.4873 0.5244 0.0885 0.043 Uiso 1 1 calc R . .
H31B H 0.6539 0.4887 0.0297 0.043 Uiso 1 1 calc R . .
H31C H 0.5362 0.6154 0.0175 0.043 Uiso 1 1 calc R . .
C12 C 0.7908(2) 0.51404(17) 0.27385(13) 0.0178(4) Uani 1 1 d . . .
H12 H 0.8853 0.5291 0.2391 0.021 Uiso 1 1 calc R . .
C22 C 0.8466(3) 0.42409(18) 0.34672(14) 0.0229(4) Uani 1 1 d . . .
H22A H 0.9171 0.3544 0.3245 0.034 Uiso 1 1 calc R . .
H22B H 0.7562 0.4095 0.3837 0.034 Uiso 1 1 calc R . .
H22C H 0.9025 0.4505 0.3789 0.034 Uiso 1 1 calc R . .
C32 C 0.6808(3) 0.62526(18) 0.30510(14) 0.0242(4) Uani 1 1 d . . .
H32A H 0.6479 0.6812 0.2567 0.036 Uiso 1 1 calc R . .
H32B H 0.7357 0.6529 0.3370 0.036 Uiso 1 1 calc R . .
H32C H 0.5885 0.6129 0.3415 0.036 Uiso 1 1 calc R . .
C13 C 0.3312(2) 0.40138(17) 0.38711(13) 0.0197(4) Uani 1 1 d . . .
H13 H 0.2498 0.4680 0.3620 0.024 Uiso 1 1 calc R . .
C23 C 0.2500(3) 0.3172(2) 0.43451(15) 0.0287(5) Uani 1 1 d . . .
H23A H 0.2077 0.2917 0.3946 0.043 Uiso 1 1 calc R . .
H23B H 0.1645 0.3539 0.4771 0.043 Uiso 1 1 calc R . .
H23C H 0.3259 0.2523 0.4622 0.043 Uiso 1 1 calc R . .
C33 C 0.3981(3) 0.4433(2) 0.44754(14) 0.0276(5) Uani 1 1 d . . .
H33A H 0.4492 0.4970 0.4159 0.041 Uiso 1 1 calc R . .
H33B H 0.4749 0.3792 0.4753 0.041 Uiso 1 1 calc R . .
H33C H 0.3132 0.4806 0.4901 0.041 Uiso 1 1 calc R . .
C14 C 0.3866(2) 0.30170(17) 0.23236(13) 0.0187(4) Uani 1 1 d . . .
H14 H 0.3453 0.2421 0.2665 0.022 Uiso 1 1 calc R . .
C24 C 0.5020(3) 0.24966(19) 0.15734(13) 0.0233(4) Uani 1 1 d . . .
H24A H 0.5900 0.1873 0.1779 0.035 Uiso 1 1 calc R . .
H24B H 0.5410 0.3071 0.1211 0.035 Uiso 1 1 calc R . .
H24C H 0.4488 0.2212 0.1250 0.035 Uiso 1 1 calc R . .
C34 C 0.2472(3) 0.3992(2) 0.20256(16) 0.0277(5) Uani 1 1 d . . .
H34A H 0.1749 0.4310 0.2515 0.042 Uiso 1 1 calc R . .
H34B H 0.1927 0.3714 0.1705 0.042 Uiso 1 1 calc R . .
H34C H 0.2844 0.4577 0.1666 0.042 Uiso 1 1 calc R . .
C15 C 1.1096(2) -0.11757(18) 0.41890(13) 0.0217(4) Uani 1 1 d . . .
H15 H 1.1132 -0.0819 0.4676 0.026 Uiso 1 1 calc R . .
C25 C 0.9373(3) -0.0944(2) 0.41431(15) 0.0274(5) Uani 1 1 d . . .
H25A H 0.8843 -0.0129 0.4034 0.041 Uiso 1 1 calc R . .
H25B H 0.8875 -0.1243 0.4679 0.041 Uiso 1 1 calc R . .
H25C H 0.9298 -0.1313 0.3686 0.041 Uiso 1 1 calc R . .
C35 C 1.1971(3) -0.24442(19) 0.43625(16) 0.0307(5) Uani 1 1 d . . .
H35A H 1.3069 -0.2567 0.4392 0.046 Uiso 1 1 calc R . .
H35B H 1.1919 -0.2825 0.3907 0.046 Uiso 1 1 calc R . .
H35C H 1.1486 -0.2751 0.4899 0.046 Uiso 1 1 calc R . .
C16 C 1.4080(2) -0.08738(17) 0.33997(14) 0.0205(4) Uani 1 1 d . . .
H16 H 1.4539 -0.1715 0.3488 0.025 Uiso 1 1 calc R . .
C26 C 1.4216(3) -0.0442(2) 0.41831(15) 0.0302(5) Uani 1 1 d . . .
H26A H 1.3593 -0.0722 0.4677 0.045 Uiso 1 1 calc R . .
H26B H 1.3828 0.0384 0.4107 0.045 Uiso 1 1 calc R . .
H26C H 1.5316 -0.0712 0.4267 0.045 Uiso 1 1 calc R . .
C36 C 1.5045(3) -0.0461(2) 0.26127(15) 0.0281(5) Uani 1 1 d . . .
H36A H 1.4941 -0.0753 0.2122 0.042 Uiso 1 1 calc R . .
H36B H 1.6148 -0.0731 0.2689 0.042 Uiso 1 1 calc R . .
H36C H 1.4663 0.0365 0.2523 0.042 Uiso 1 1 calc R . .
C17 C 1.1303(2) -0.22713(17) 0.14820(14) 0.0210(4) Uani 1 1 d . . .
H17 H 1.2426 -0.2764 0.1440 0.025 Uiso 1 1 calc R . .
C27 C 1.0742(3) -0.2247(2) 0.06582(16) 0.0333(5) Uani 1 1 d . . .
H27A H 1.1345 -0.1909 0.0188 0.050 Uiso 1 1 calc R . .
H27B H 0.9629 -0.1799 0.0690 0.050 Uiso 1 1 calc R . .
H27C H 1.0895 -0.3019 0.0570 0.050 Uiso 1 1 calc R . .
C37 C 1.0396(3) -0.27988(19) 0.22268(16) 0.0296(5) Uani 1 1 d . . .
H37A H 1.0777 -0.2810 0.2746 0.044 Uiso 1 1 calc R . .
H37B H 1.0546 -0.3572 0.2143 0.044 Uiso 1 1 calc R . .
H37C H 0.9279 -0.2354 0.2270 0.044 Uiso 1 1 calc R . .
C18 C 1.2215(2) -0.03113(18) 0.06980(13) 0.0201(4) Uani 1 1 d . . .
H18 H 1.1600 -0.0215 0.0236 0.024 Uiso 1 1 calc R . .
C28 C 1.2249(3) 0.08550(18) 0.07780(14) 0.0242(4) Uani 1 1 d . . .
H28A H 1.1179 0.1355 0.0937 0.036 Uiso 1 1 calc R . .
H28B H 1.2707 0.1172 0.0237 0.036 Uiso 1 1 calc R . .
H28C H 1.2882 0.0783 0.1211 0.036 Uiso 1 1 calc R . .
C38 C 1.3870(3) -0.1115(2) 0.04446(15) 0.0288(5) Uani 1 1 d . . .
H38A H 1.3819 -0.1852 0.0395 0.043 Uiso 1 1 calc R . .
H38B H 1.4516 -0.1202 0.0875 0.043 Uiso 1 1 calc R . .
H38C H 1.4334 -0.0806 -0.0098 0.043 Uiso 1 1 calc R . .
S1 S 0.87021(6) 0.33625(4) 0.14967(3) 0.01883(11) Uani 1 1 d . . .
S2 S 0.64017(6) 0.20445(4) 0.35250(3) 0.01944(11) Uani 1 1 d . . .
S3 S 1.10466(6) 0.11715(4) 0.31977(3) 0.02054(11) Uani 1 1 d . . .
S4 S 0.89245(6) 0.01050(4) 0.17682(3) 0.01968(11) Uani 1 1 d . . .

loop_
_atom_site_aniso_label
_atom_site_aniso_U_11
_atom_site_aniso_U_22
_atom_site_aniso_U_33
_atom_site_aniso_U_23
_atom_site_aniso_U_13
_atom_site_aniso_U_12
Mn1 0.01509(14) 0.01353(15) 0.01908(16) -0.00276(12) -0.00202(12) -0.00263(11)
N2 0.0189(8) 0.0158(8) 0.0191(8) -0.0036(7) -0.0023(7) -0.0053(7)
N1 0.0167(8) 0.0150(8) 0.0211(9) -0.0022(7) -0.0023(7) -0.0050(6)
P1 0.0157(2) 0.0122(2) 0.0149(2) -0.00167(18) -0.00295(19) -0.00484(18)
P3 0.0153(2) 0.0132(2) 0.0172(2) -0.00204(19) -0.00288(19) -0.00360(18)
P2 0.0132(2) 0.0138(2) 0.0156(2) -0.00249(19) -0.00153(18) -0.00393(18)
P4 0.0144(2) 0.0136(2) 0.0169(2) -0.00393(19) 0.00002(19) -0.00477(18)
C11 0.0243(10) 0.0149(9) 0.0196(10) 0.0007(8) -0.0062(8) -0.0057(8)
C21 0.0389(13) 0.0278(12) 0.0325(13) 0.0099(10) -0.0074(11) -0.0184(11)
C31 0.0410(13) 0.0250(11) 0.0238(11) 0.0043(9) -0.0158(10) -0.0128(10)
C12 0.0173(9) 0.0177(9) 0.0201(10) -0.0044(8) -0.0026(8) -0.0072(8)
C22 0.0240(10) 0.0237(11) 0.0228(10) -0.0060(9) -0.0082(9) -0.0062(9)
C32 0.0284(11) 0.0184(10) 0.0273(11) -0.0079(9) -0.0042(9) -0.0071(9)
C13 0.0165(9) 0.0195(10) 0.0200(10) -0.0050(8) 0.0004(8) -0.0029(8)
C23 0.0234(11) 0.0343(13) 0.0273(12) -0.0049(10) 0.0048(9) -0.0124(10)
C33 0.0286(11) 0.0324(12) 0.0230(11) -0.0134(10) 0.0024(9) -0.0102(10)
C14 0.0183(9) 0.0190(10) 0.0209(10) -0.0031(8) -0.0029(8) -0.0085(8)
C24 0.0270(11) 0.0251(11) 0.0208(10) -0.0065(9) -0.0042(9) -0.0101(9)
C34 0.0199(10) 0.0317(12) 0.0334(12) -0.0057(10) -0.0095(9) -0.0070(9)
C15 0.0256(10) 0.0223(10) 0.0157(10) 0.0002(8) -0.0024(8) -0.0077(9)
C25 0.0238(11) 0.0306(12) 0.0252(11) -0.0008(9) 0.0038(9) -0.0113(9)
C35 0.0344(12) 0.0244(12) 0.0296(12) 0.0099(10) -0.0073(10) -0.0107(10)
C16 0.0160(9) 0.0174(10) 0.0273(11) -0.0016(8) -0.0066(8) -0.0032(8)
C26 0.0272(11) 0.0355(13) 0.0308(12) -0.0061(10) -0.0126(10) -0.0082(10)
C36 0.0195(10) 0.0337(12) 0.0309(12) -0.0031(10) -0.0015(9) -0.0101(9)
C17 0.0210(10) 0.0163(10) 0.0270(11) -0.0075(8) -0.0011(8) -0.0067(8)
C27 0.0445(14) 0.0322(13) 0.0323(13) -0.0118(10) -0.0049(11) -0.0201(11)
C37 0.0380(13) 0.0201(11) 0.0349(13) -0.0030(10) -0.0029(11) -0.0162(10)
C18 0.0203(10) 0.0222(10) 0.0167(10) -0.0038(8) 0.0015(8) -0.0075(8)
C28 0.0249(10) 0.0204(10) 0.0256(11) -0.0001(9) 0.0018(9) -0.0101(9)
C38 0.0241(11) 0.0286(12) 0.0305(12) -0.0084(10) 0.0076(9) -0.0089(9)
S1 0.0210(2) 0.0149(2) 0.0179(2) -0.00342(19) 0.00141(19) -0.00450(19)
S2 0.0172(2) 0.0176(2) 0.0183(2) 0.00140(19) -0.00118(19) -0.00205(19)
S3 0.0204(2) 0.0135(2) 0.0286(3) -0.0050(2) -0.0088(2) -0.00266(19)
S4 0.0144(2) 0.0191(2) 0.0260(3) -0.0073(2) -0.00194(19) -0.00453(18)

loop_
_atom_type_symbol
_atom_type_description
_atom_type_scat_dispersion_real
_atom_type_scat_dispersion_imag
_atom_type_scat_source
C C 0.0033 0.0016 'International Tables Vol C Tables 4.2.6.8 and 6.1.1.4'
H H 0.0000 0.0000 'International Tables Vol C Tables 4.2.6.8 and 6.1.1.4'
N N 0.0061 0.0033 'International Tables Vol C Tables 4.2.6.8 and 6.1.1.4'
P P 0.1023 0.0942 'International Tables Vol C Tables 4.2.6.8 and 6.1.1.4'
S S 0.1246 0.1234 'International Tables Vol C Tables 4.2.6.8 and 6.1.1.4'
Mn Mn 0.3368 0.7283 'International Tables Vol C Tables 4.2.6.8 and 6.1.1.4'

loop_
_geom_angle_atom_site_label_1
_geom_angle_atom_site_label_2
_geom_angle_atom_site_label_3
_geom_angle
_geom_angle_site_symmetry_1
_geom_angle_site_symmetry_3
_geom_angle_publ_flag
S2 Mn1 S3 109.37(2) . . ?
S2 Mn1 S4 108.16(2) . . ?
S3 Mn1 S4 110.82(2) . . ?
S2 Mn1 S1 109.59(2) . . ?
S3 Mn1 S1 107.35(2) . . ?
S4 Mn1 S1 111.53(2) . . ?
P4 N2 P3 139.87(12) . . ?
P1 N1 P2 138.20(11) . . ?
N1 P1 C11 106.21(9) . . ?
N1 P1 C12 111.04(9) . . ?
C11 P1 C12 104.87(9) . . ?
N1 P1 S1 119.08(7) . . ?
C11 P1 S1 106.65(7) . . ?
C12 P1 S1 107.99(7) . . ?
N2 P3 C16 106.38(9) . . ?
N2 P3 C15 110.65(10) . . ?
C16 P3 C15 105.95(10) . . ?
N2 P3 S3 118.36(7) . . ?
C16 P3 S3 107.06(7) . . ?
C15 P3 S3 107.71(7) . . ?
N1 P2 C13 106.14(9) . . ?
N1 P2 C14 110.88(9) . . ?
C13 P2 C14 105.49(9) . . ?
N1 P2 S2 118.65(7) . . ?
C13 P2 S2 106.48(7) . . ?
C14 P2 S2 108.31(7) . . ?
N2 P4 C17 105.95(9) . . ?
N2 P4 C18 111.29(9) . . ?
C17 P4 C18 105.77(10) . . ?
N2 P4 S4 119.14(7) . . ?
C17 P4 S4 107.05(7) . . ?
C18 P4 S4 106.82(7) . . ?
C31 C11 C21 110.86(19) . . ?
C31 C11 P1 109.99(14) . . ?
C21 C11 P1 113.21(15) . . ?
C31 C11 H11 107.5 . . ?
C21 C11 H11 107.5 . . ?
P1 C11 H11 107.5 . . ?
C11 C21 H21A 109.5 . . ?
C11 C21 H21B 109.5 . . ?
H21A C21 H21B 109.5 . . ?
C11 C21 H21C 109.5 . . ?
H21A C21 H21C 109.5 . . ?
H21B C21 H21C 109.5 . . ?
C11 C31 H31A 109.5 . . ?
C11 C31 H31B 109.5 . . ?
H31A C31 H31B 109.5 . . ?
C11 C31 H31C 109.5 . . ?
H31A C31 H31C 109.5 . . ?
H31B C31 H31C 109.5 . . ?
C22 C12 C32 111.66(17) . . ?
C22 C12 P1 111.66(14) . . ?
C32 C12 P1 111.61(14) . . ?
C22 C12 H12 107.2 . . ?
C32 C12 H12 107.2 . . ?
P1 C12 H12 107.2 . . ?
C12 C22 H22A 109.5 . . ?
C12 C22 H22B 109.5 . . ?
H22A C22 H22B 109.5 . . ?
C12 C22 H22C 109.5 . . ?
H22A C22 H22C 109.5 . . ?
H22B C22 H22C 109.5 . . ?
C12 C32 H32A 109.5 . . ?
C12 C32 H32B 109.5 . . ?
H32A C32 H32B 109.5 . . ?
C12 C32 H32C 109.5 . . ?
H32A C32 H32C 109.5 . . ?
H32B C32 H32C 109.5 . . ?
C33 C13 C23 110.89(18) . . ?
C33 C13 P2 110.28(14) . . ?
C23 C13 P2 113.10(15) . . ?
C33 C13 H13 107.4 . . ?
C23 C13 H13 107.4 . . ?
P2 C13 H13 107.4 . . ?
C13 C23 H23A 109.5 . . ?
C13 C23 H23B 109.5 . . ?
H23A C23 H23B 109.5 . . ?
C13 C23 H23C 109.5 . . ?
H23A C23 H23C 109.5 . . ?
H23B C23 H23C 109.5 . . ?
C13 C33 H33A 109.5 . . ?
C13 C33 H33B 109.5 . . ?
H33A C33 H33B 109.5 . . ?
C13 C33 H33C 109.5 . . ?
H33A C33 H33C 109.5 . . ?
H33B C33 H33C 109.5 . . ?
C34 C14 C24 110.91(18) . . ?
C34 C14 P2 111.91(15) . . ?
C24 C14 P2 111.45(14) . . ?
C34 C14 H14 107.4 . . ?
C24 C14 H14 107.4 . . ?
P2 C14 H14 107.4 . . ?
C14 C24 H24A 109.5 . . ?
C14 C24 H24B 109.5 . . ?
H24A C24 H24B 109.5 . . ?
C14 C24 H24C 109.5 . . ?
H24A C24 H24C 109.5 . . ?
H24B C24 H24C 109.5 . . ?
C14 C34 H34A 109.5 . . ?
C14 C34 H34B 109.5 . . ?
H34A C34 H34B 109.5 . . ?
C14 C34 H34C 109.5 . . ?
H34A C34 H34C 109.5 . . ?
H34B C34 H34C 109.5 . . ?
C25 C15 C35 111.24(19) . . ?
C25 C15 P3 111.63(15) . . ?
C35 C15 P3 111.51(15) . . ?
C25 C15 H15 107.4 . . ?
C35 C15 H15 107.4 . . ?
P3 C15 H15 107.4 . . ?
C15 C25 H25A 109.5 . . ?
C15 C25 H25B 109.5 . . ?
H25A C25 H25B 109.5 . . ?
C15 C25 H25C 109.5 . . ?
H25A C25 H25C 109.5 . . ?
H25B C25 H25C 109.5 . . ?
C15 C35 H35A 109.5 . . ?
C15 C35 H35B 109.5 . . ?
H35A C35 H35B 109.5 . . ?
C15 C35 H35C 109.5 . . ?
H35A C35 H35C 109.5 . . ?
H35B C35 H35C 109.5 . . ?
C36 C16 C26 111.20(18) . . ?
C36 C16 P3 110.92(15) . . ?
C26 C16 P3 113.15(15) . . ?
C36 C16 H16 107.1 . . ?
C26 C16 H16 107.1 . . ?
P3 C16 H16 107.1 . . ?
C16 C26 H26A 109.5 . . ?
C16 C26 H26B 109.5 . . ?
H26A C26 H26B 109.5 . . ?
C16 C26 H26C 109.5 . . ?
H26A C26 H26C 109.5 . . ?
H26B C26 H26C 109.5 . . ?
C16 C36 H36A 109.5 . . ?
C16 C36 H36B 109.5 . . ?
H36A C36 H36B 109.5 . . ?
C16 C36 H36C 109.5 . . ?
H36A C36 H36C 109.5 . . ?
H36B C36 H36C 109.5 . . ?
C37 C17 C27 110.82(18) . . ?
C37 C17 P4 110.63(15) . . ?
C27 C17 P4 112.95(15) . . ?
C37 C17 H17 107.4 . . ?
C27 C17 H17 107.4 . . ?
P4 C17 H17 107.4 . . ?
C17 C27 H27A 109.5 . . ?
C17 C27 H27B 109.5 . . ?
H27A C27 H27B 109.5 . . ?
C17 C27 H27C 109.5 . . ?
H27A C27 H27C 109.5 . . ?
H27B C27 H27C 109.5 . . ?
C17 C37 H37A 109.5 . . ?
C17 C37 H37B 109.5 . . ?
H37A C37 H37B 109.5 . . ?
C17 C37 H37C 109.5 . . ?
H37A C37 H37C 109.5 . . ?
H37B C37 H37C 109.5 . . ?
C38 C18 C28 110.92(17) . . ?
C38 C18 P4 112.16(15) . . ?
C28 C18 P4 110.97(14) . . ?
C38 C18 H18 107.5 . . ?
C28 C18 H18 107.5 . . ?
P4 C18 H18 107.5 . . ?
C18 C28 H28A 109.5 . . ?
C18 C28 H28B 109.5 . . ?
H28A C28 H28B 109.5 . . ?
C18 C28 H28C 109.5 . . ?
H28A C28 H28C 109.5 . . ?
H28B C28 H28C 109.5 . . ?
C18 C38 H38A 109.5 . . ?
C18 C38 H38B 109.5 . . ?
H38A C38 H38B 109.5 . . ?
C18 C38 H38C 109.5 . . ?
H38A C38 H38C 109.5 . . ?
H38B C38 H38C 109.5 . . ?
P1 S1 Mn1 105.60(3) . . ?
P2 S2 Mn1 105.57(3) . . ?
P3 S3 Mn1 105.56(3) . . ?
P4 S4 Mn1 104.75(3) . . ?

loop_
_geom_bond_atom_site_label_1
_geom_bond_atom_site_label_2
_geom_bond_distance
_geom_bond_site_symmetry_2
_geom_bond_publ_flag
Mn1 S2 2.4379(6) . ?
Mn1 S3 2.4404(6) . ?
Mn1 S4 2.4432(6) . ?
Mn1 S1 2.4464(6) . ?
N2 P4 1.5905(17) . ?
N2 P3 1.5914(17) . ?
N1 P1 1.5906(17) . ?
N1 P2 1.5940(17) . ?
P1 C11 1.826(2) . ?
P1 C12 1.831(2) . ?
P1 S1 2.0270(7) . ?
P3 C16 1.827(2) . ?
P3 C15 1.834(2) . ?
P3 S3 2.0311(7) . ?
P2 C13 1.830(2) . ?
P2 C14 1.831(2) . ?
P2 S2 2.0271(7) . ?
P4 C17 1.828(2) . ?
P4 C18 1.829(2) . ?
P4 S4 2.0291(7) . ?
C11 C31 1.525(3) . ?
C11 C21 1.526(3) . ?
C11 H11 1.0000 . ?
C21 H21A 0.9800 . ?
C21 H21B 0.9800 . ?
C21 H21C 0.9800 . ?
C31 H31A 0.9800 . ?
C31 H31B 0.9800 . ?
C31 H31C 0.9800 . ?
C12 C22 1.524(3) . ?
C12 C32 1.531(3) . ?
C12 H12 1.0000 . ?
C22 H22A 0.9800 . ?
C22 H22B 0.9800 . ?
C22 H22C 0.9800 . ?
C32 H32A 0.9800 . ?
C32 H32B 0.9800 . ?
C32 H32C 0.9800 . ?
C13 C33 1.527(3) . ?
C13 C23 1.533(3) . ?
C13 H13 1.0000 . ?
C23 H23A 0.9800 . ?
C23 H23B 0.9800 . ?
C23 H23C 0.9800 . ?
C33 H33A 0.9800 . ?
C33 H33B 0.9800 . ?
C33 H33C 0.9800 . ?
C14 C34 1.529(3) . ?
C14 C24 1.532(3) . ?
C14 H14 1.0000 . ?
C24 H24A 0.9800 . ?
C24 H24B 0.9800 . ?
C24 H24C 0.9800 . ?
C34 H34A 0.9800 . ?
C34 H34B 0.9800 . ?
C34 H34C 0.9800 . ?
C15 C25 1.528(3) . ?
C15 C35 1.534(3) . ?
C15 H15 1.0000 . ?
C25 H25A 0.9800 . ?
C25 H25B 0.9800 . ?
C25 H25C 0.9800 . ?
C35 H35A 0.9800 . ?
C35 H35B 0.9800 . ?
C35 H35C 0.9800 . ?
C16 C36 1.530(3) . ?
C16 C26 1.530(3) . ?
C16 H16 1.0000 . ?
C26 H26A 0.9800 . ?
C26 H26B 0.9800 . ?
C26 H26C 0.9800 . ?
C36 H36A 0.9800 . ?
C36 H36B 0.9800 . ?
C36 H36C 0.9800 . ?
C17 C37 1.523(3) . ?
C17 C27 1.530(3) . ?
C17 H17 1.0000 . ?
C27 H27A 0.9800 . ?
C27 H27B 0.9800 . ?
C27 H27C 0.9800 . ?
C37 H37A 0.9800 . ?
C37 H37B 0.9800 . ?
C37 H37C 0.9800 . ?
C18 C38 1.532(3) . ?
C18 C28 1.534(3) . ?
C18 H18 1.0000 . ?
C28 H28A 0.9800 . ?
C28 H28B 0.9800 . ?
C28 H28C 0.9800 . ?
C38 H38A 0.9800 . ?
C38 H38B 0.9800 . ?
C38 H38C 0.9800 . ?
